data_1557240
loop_
_publ_author_name
'Potapov, Vladimir A.'
'Musalov, Maxim V.'
'Kurkutov, Evgeny O.'
'Yakimov, Vladimir A.'
'Khabibulina, Alfiya G.'
'Musalova, Maria V.'
'Amosova, Svetlana V.'
'Borodina, Tatyana N.'
'Albanov, Alexander I.'

_publ_section_title
;
 Remarkable Alkene-to-Alkene and Alkene-to-Alkyne Transfer Reactions of
 Selenium Dibromide and PhSeBr. Stereoselective Addition of Selenium
 Dihalides to Cycloalkenes.
;
_journal_issue 1
_journal_name_full 'Molecules (Basel, Switzerland)'
_journal_page_first 194
_journal_paper_doi 10.3390/molecules25010194
_journal_volume 25
_journal_year 2020
_chemical_formula_moiety 'C10 H16 Br4 Se'
_chemical_formula_sum 'C10 H16 Br4 Se'
_chemical_formula_weight 534.83
_space_group_IT_number 15
_space_group_name_Hall '-C 2yc'
_space_group_name_H-M_alt 'C 1 2/c 1'
_symmetry_cell_setting Monoclinic'
_symmetry_space_group_name_H-M 'C 1 2/c 1'
_atom_sites_solution_hydrogens geom
_atom_sites_solution_primary direct
_atom_sites_solution_secondary difmap
_audit_creation_method SHELXL-97
_cell_angle_alpha 90.00
_cell_angle_beta 132.9000(10)
_cell_angle_gamma 90.00
_cell_formula_units_Z 4
_cell_length_a 20.9331(9)
_cell_length_b 6.0827(3)
_cell_length_c 15.2530(11)
_cell_measurement_reflns_used 9910
_cell_measurement_temperature 100(2)
_cell_measurement_theta_max 30.02
_cell_measurement_theta_min 2.68
_cell_volume 1422.72(14)
_computing_cell_refinement 'Bruker SAINT'
_computing_data_collection 'Bruker APEX2'
_computing_data_reduction 'Bruker SAINT'
_computing_molecular_graphics 'Bruker SHELXTL'
_computing_publication_material 'Bruker SHELXTL'
_computing_structure_refinement 'SHELXL-2014 (Sheldrick 2014)'
_computing_structure_solution 'SHELXS-97 (Sheldrick 2008)'
_diffrn_ambient_temperature 100(2)
_diffrn_measured_fraction_theta_full 0.999
_diffrn_measured_fraction_theta_max 0.999
_diffrn_measurement_device_type 'Bruker APEX-II CCD'
_diffrn_measurement_method '\f and \w scans'
_diffrn_radiation_source 'fine-focus sealed tube'
_diffrn_radiation_type MoK\a
_diffrn_radiation_wavelength 0.71073
_diffrn_reflns_av_R_equivalents 0.0412
_diffrn_reflns_av_sigmaI/netI 0.0219
_diffrn_reflns_limit_h_max 29
_diffrn_reflns_limit_h_min -29
_diffrn_reflns_limit_k_max 8
_diffrn_reflns_limit_k_min -8
_diffrn_reflns_limit_l_max 21
_diffrn_reflns_limit_l_min -19
_diffrn_reflns_number 22078
_diffrn_reflns_theta_full 30.06
_diffrn_reflns_theta_max 30.06
_diffrn_reflns_theta_min 2.66
_exptl_absorpt_coefficient_mu 13.843
_exptl_absorpt_correction_T_max 0.6007
_exptl_absorpt_correction_T_min 0.1582
_exptl_absorpt_correction_type multi-scan
_exptl_crystal_colour yellow
_exptl_crystal_density_diffrn 2.497
_exptl_crystal_density_method 'not measured'
_exptl_crystal_description plate
_exptl_crystal_F_000 1000
_exptl_crystal_size_max 0.21
_exptl_crystal_size_mid 0.17
_exptl_crystal_size_min 0.04
_refine_diff_density_max 0.715
_refine_diff_density_min -1.044
_refine_diff_density_rms 0.140
_refine_ls_extinction_method none
_refine_ls_goodness_of_fit_ref 1.103
_refine_ls_hydrogen_treatment mixed
_refine_ls_matrix_type full
_refine_ls_number_parameters 69
_refine_ls_number_reflns 2090
_refine_ls_number_restraints 0
_refine_ls_restrained_S_all 1.103
_refine_ls_R_factor_all 0.0216
_refine_ls_R_factor_gt 0.0183
_refine_ls_shift/su_max 0.002
_refine_ls_shift/su_mean 0.000
_refine_ls_structure_factor_coef Fsqd
_refine_ls_weighting_details 'calc w=1/[\s^2^(Fo^2^)+(0.0132P)^2^+2.6594P] where P=(Fo^2^+2Fc^2^)/3'
_refine_ls_weighting_scheme calc
_refine_ls_wR_factor_gt 0.0395
_refine_ls_wR_factor_ref 0.0405
_reflns_number_gt 1939
_reflns_number_total 2090
_reflns_threshold_expression >2sigma(I)
_cod_data_source_file 10a.cif
_cod_data_source_block 10a
_cod_original_sg_symbol_H-M C2/c
_cod_database_code 1557240

loop_
_symmetry_equiv_pos_as_xyz
'x, y, z'
'-x, y, -z+1/2'
'x+1/2, y+1/2, z'
'-x+1/2, y+1/2, -z+1/2'
'-x, -y, -z'
'x, -y, z-1/2'
'-x+1/2, -y+1/2, -z'
'x+1/2, -y+1/2, z-1/2'

loop_
_atom_site_label
_atom_site_type_symbol
_atom_site_fract_x
_atom_site_fract_y
_atom_site_fract_z
_atom_site_U_iso_or_equiv
_atom_site_adp_type
_atom_site_occupancy
_atom_site_symmetry_multiplicity
_atom_site_calc_flag
_atom_site_refinement_flags
Br1 Br 0.640292(11) 0.26676(3) 0.969037(15) 0.01677(6) Uani 1 1 d .
Br2 Br 0.419975(12) 0.19081(3) 0.902523(16) 0.01441(5) Uani 1 1 d .
Se1 Se 0.5000 0.29234(4) 0.7500 0.00812(6) Uani 1 2 d S
C1 C 0.44584(11) 0.5008(3) 0.78435(15) 0.0101(3) Uani 1 1 d .
H1 H 0.4918 0.5494 0.8696 0.012 Uiso 1 1 calc R
C2 C 0.37383(11) 0.3852(3) 0.76877(15) 0.0111(3) Uani 1 1 d .
H2 H 0.3373 0.2970 0.6932 0.013 Uiso 1 1 calc R
C3 C 0.31975(12) 0.5755(3) 0.75344(16) 0.0146(3) Uani 1 1 d .
H3B H 0.3505 0.6544 0.8298 0.018 Uiso 1 1 calc R
H3A H 0.2622 0.5253 0.7211 0.018 Uiso 1 1 calc R
C4 C 0.31113(13) 0.7176(3) 0.66333(18) 0.0161(4) Uani 1 1 d .
H4B H 0.2956 0.8706 0.6646 0.019 Uiso 1 1 calc R
H4A H 0.2658 0.6581 0.5813 0.019 Uiso 1 1 calc R
C5 C 0.40196(13) 0.7086(3) 0.70424(18) 0.0154(3) Uani 1 1 d .
H5A H 0.4362 0.8421 0.7502 0.019 Uiso 1 1 calc R
H5B H 0.3964 0.6959 0.6346 0.019 Uiso 1 1 calc R

loop_
_atom_site_aniso_label
_atom_site_aniso_U_11
_atom_site_aniso_U_22
_atom_site_aniso_U_33
_atom_site_aniso_U_23
_atom_site_aniso_U_13
_atom_site_aniso_U_12
Br1 0.01153(9) 0.02794(11) 0.00908(9) 0.00419(6) 0.00631(8) 0.00398(7)
Br2 0.01486(9) 0.01639(9) 0.01360(9) 0.00509(6) 0.01033(8) 0.00153(6)
Se1 0.00891(11) 0.00860(10) 0.00837(11) 0.000 0.00648(9) 0.000
C1 0.0124(8) 0.0104(7) 0.0115(8) -0.0002(6) 0.0098(7) 0.0015(6)
C2 0.0119(8) 0.0135(7) 0.0100(7) 0.0026(6) 0.0083(7) 0.0016(6)
C3 0.0144(8) 0.0177(8) 0.0165(8) 0.0038(7) 0.0124(7) 0.0049(6)
C4 0.0166(9) 0.0160(8) 0.0169(9) 0.0060(7) 0.0119(8) 0.0063(7)
C5 0.0188(9) 0.0116(8) 0.0210(9) 0.0036(6) 0.0156(8) 0.0030(6)

loop_
_atom_type_symbol
_atom_type_description
_atom_type_scat_dispersion_real
_atom_type_scat_dispersion_imag
_atom_type_scat_source
C C 0.0033 0.0016 'International Tables Vol C Tables 4.2.6.8 and 6.1.1.4'
H H 0.0000 0.0000 'International Tables Vol C Tables 4.2.6.8 and 6.1.1.4'
Se Se -0.0929 2.2259 'International Tables Vol C Tables 4.2.6.8 and 6.1.1.4'
Br Br -0.2901 2.4595 'International Tables Vol C Tables 4.2.6.8 and 6.1.1.4'

loop_
_geom_angle_atom_site_label_1
_geom_angle_atom_site_label_2
_geom_angle_atom_site_label_3
_geom_angle
_geom_angle_site_symmetry_1
_geom_angle_site_symmetry_3
C1 Se1 C1 101.02(10) . 2_656
C1 Se1 Br1 91.69(5) . 2_656
C1 Se1 Br1 92.78(5) 2_656 2_656
C1 Se1 Br1 92.78(5) . .
C1 Se1 Br1 91.69(5) 2_656 .
Br1 Se1 Br1 172.975(13) 2_656 .
C2 C1 C5 105.07(14) . .
C2 C1 Se1 110.08(11) . .
C5 C1 Se1 116.68(12) . .
C2 C1 H1 108.2 . .
C5 C1 H1 108.2 . .
Se1 C1 H1 108.2 . .
C3 C2 C1 103.04(14) . .
C3 C2 Br2 114.11(12) . .
C1 C2 Br2 112.47(11) . .
C3 C2 H2 109.0 . .
C1 C2 H2 109.0 . .
Br2 C2 H2 109.0 . .
C2 C3 C4 100.88(14) . .
C2 C3 H3B 111.6 . .
C4 C3 H3B 111.6 . .
C2 C3 H3A 111.6 . .
C4 C3 H3A 111.6 . .
H3B C3 H3A 109.4 . .
C3 C4 C5 104.91(14) . .
C3 C4 H4B 110.8 . .
C5 C4 H4B 110.8 . .
C3 C4 H4A 110.8 . .
C5 C4 H4A 110.8 . .
H4B C4 H4A 108.8 . .
C4 C5 C1 104.64(14) . .
C4 C5 H5A 110.8 . .
C1 C5 H5A 110.8 . .
C4 C5 H5B 110.8 . .
C1 C5 H5B 110.8 . .
H5A C5 H5B 108.9 . .

loop_
_geom_bond_atom_site_label_1
_geom_bond_atom_site_label_2
_geom_bond_distance
_geom_bond_site_symmetry_2
Br1 Se1 2.5403(2) .
Br2 C2 1.9519(17) .
Se1 C1 1.9942(16) .
Se1 C1 1.9942(16) 2_656
Se1 Br1 2.5403(2) 2_656
C1 C2 1.528(2) .
C1 C5 1.551(2) .
C1 H1 1.0000 .
C2 C3 1.522(2) .
C2 H2 1.0000 .
C3 C4 1.527(3) .
C3 H3B 0.9900 .
C3 H3A 0.9900 .
C4 C5 1.547(3) .
C4 H4B 0.9900 .
C4 H4A 0.9900 .
C5 H5A 0.9900 .
C5 H5B 0.9900 .

loop_
_geom_hbond_atom_site_label_D
_geom_hbond_atom_site_label_H
_geom_hbond_atom_site_label_A
_geom_hbond_distance_DH
_geom_hbond_distance_HA
_geom_hbond_distance_DA
_geom_hbond_angle_DHA
_geom_hbond_site_symmetry_A
C1 H1 Br2 1.00 3.04 3.9944(17) 159.6 5_667
C2 H2 Br1 1.00 2.82 3.5077(17) 126.3 2_656
C2 H2 Br1 1.00 3.11 3.9021(17) 137.4 8_455
C3 H3B Br1 0.99 2.98 3.8365(18) 145.5 5_667
C3 H3A Br2 0.99 3.05 3.8835(18) 142.3 4_556
C5 H5B Br1 0.99 2.87 3.4365(19) 117.0 2_656
C5 H5A Se1 0.99 3.05 3.9185(18) 147.4 1_565

loop_
_geom_torsion_atom_site_label_1
_geom_torsion_atom_site_label_2
_geom_torsion_atom_site_label_3
_geom_torsion_atom_site_label_4
_geom_torsion
_geom_torsion_site_symmetry_1
C1 Se1 C1 C2 159.44(14) 2_656
Br1 Se1 C1 C2 66.28(11) 2_656
Br1 Se1 C1 C2 -108.30(11) .
C1 Se1 C1 C5 39.86(11) 2_656
Br1 Se1 C1 C5 -53.30(13) 2_656
Br1 Se1 C1 C5 132.13(12) .
C5 C1 C2 C3 -34.07(17) .
Se1 C1 C2 C3 -160.48(11) .
C5 C1 C2 Br2 -157.41(11) .
Se1 C1 C2 Br2 76.18(12) .
C1 C2 C3 C4 46.09(17) .
Br2 C2 C3 C4 168.33(12) .
C2 C3 C4 C5 -40.74(18) .
C3 C4 C5 C1 19.89(19) .
C2 C1 C5 C4 8.63(18) .
Se1 C1 C5 C4 130.86(13) .
